data_4328340
loop_
_publ_author_name
'Michael J. Rose'
'Jay R. Winkler'
'Harry B. Gray'

_publ_contact_author_address
;
Division of Chemistry and Chemical Engineering,
California Institute of Technology,
1200 E California Blvd,
Pasdena, CA 91125
USA
;
_publ_contact_author_email mrose@caltech.edu
_publ_contact_author_fax '+1 626 459 2935'
_publ_contact_author_name 'Michael Rose'
_publ_contact_author_phone '+1 626 395 2846'
_publ_section_title
;
 Fe4 Cluster and a Buckled Macrocycle Complex from the Reduction of
 [(dmgBF2)2Fe(L)2] (L = MeCN,tBuiNC)
;
_journal_name_full 'Inorganic Chemistry'
_journal_page_first 1980
_journal_page_last 1982
_journal_paper_doi 10.1021/ic202253v
_journal_volume 51
_journal_year 2012
_chemical_formula_moiety 'C12 H18 B2 F4 Fe N6 O4'
_chemical_formula_sum 'C12 H18 B2 F4 Fe N6 O4'
_chemical_formula_weight 463.79
_chemical_name_systematic
;
 ?
;
_space_group_IT_number 14
_symmetry_cell_setting monoclinic
_symmetry_space_group_name_Hall '-P 2ybc'
_symmetry_space_group_name_H-M 'P 1 21/c 1'
_atom_sites_solution_hydrogens difmap
_atom_sites_solution_primary direct
_atom_sites_solution_secondary difmap
_audit_creation_method SHELXL-97
_cell_angle_alpha 90.00
_cell_angle_beta 112.894(2)
_cell_angle_gamma 90.00
_cell_formula_units_Z 2
_cell_length_a 8.6038(4)
_cell_length_b 11.6895(6)
_cell_length_c 9.4407(4)
_cell_measurement_reflns_used 9931
_cell_measurement_temperature 100(2)
_cell_measurement_theta_max 45.24
_cell_measurement_theta_min 2.72
_cell_volume 874.70(7)
_computing_cell_refinement 'Bruker SAINT-Plus v7.66A'
_computing_data_collection 'Bruker APEX2 v2009.7-0'
_computing_data_reduction 'Bruker SAINT-Plus v7.66A'
_computing_molecular_graphics 'Bruker XP v5.1'
_computing_publication_material 'Bruker XCIF 2008'
_computing_structure_refinement 'SHELXL-97 (Sheldrick, 2008)'
_computing_structure_solution 'SHELXS-97 (Sheldrick, 2008)'
_diffrn_ambient_temperature 100(2)
_diffrn_measured_fraction_theta_full 0.984
_diffrn_measured_fraction_theta_max 0.984
_diffrn_measurement_device_type 'Bruker KAPPA APEX II'
_diffrn_measurement_method '\w scans; 16 settings'
_diffrn_radiation_monochromator graphite
_diffrn_radiation_source 'fine-focus sealed tube'
_diffrn_radiation_type MoK\a
_diffrn_radiation_wavelength 0.71073
_diffrn_reflns_av_R_equivalents 0.0355
_diffrn_reflns_av_sigmaI/netI 0.0292
_diffrn_reflns_limit_h_max 15
_diffrn_reflns_limit_h_min -17
_diffrn_reflns_limit_k_max 23
_diffrn_reflns_limit_k_min -23
_diffrn_reflns_limit_l_max 18
_diffrn_reflns_limit_l_min -14
_diffrn_reflns_number 35628
_diffrn_reflns_theta_full 45.43
_diffrn_reflns_theta_max 45.43
_diffrn_reflns_theta_min 2.57
_exptl_absorpt_coefficient_mu 0.939
_exptl_absorpt_correction_T_max 0.9372
_exptl_absorpt_correction_T_min 0.8957
_exptl_absorpt_correction_type none
_exptl_crystal_colour 'Red orange'
_exptl_crystal_density_diffrn 1.761
_exptl_crystal_description Blade
_exptl_crystal_F_000 472
_exptl_crystal_size_max 0.12
_exptl_crystal_size_mid 0.12
_exptl_crystal_size_min 0.07
_refine_diff_density_max 0.811
_refine_diff_density_min -1.546
_refine_diff_density_rms 0.072
_refine_ls_extinction_method none
_refine_ls_goodness_of_fit_ref 1.787
_refine_ls_hydrogen_treatment Unrestrained
_refine_ls_matrix_type 'Full matrix'
_refine_ls_number_parameters 169
_refine_ls_number_reflns 7257
_refine_ls_number_restraints 0
_refine_ls_restrained_S_all 1.787
_refine_ls_R_factor_all 0.0354
_refine_ls_R_factor_gt 0.0264
_refine_ls_shift/su_max 0.001
_refine_ls_shift/su_mean 0.000
_refine_ls_structure_factor_coef Fsqd
_refine_ls_weighting_details w=1/s^2^(Fo^2^)
_refine_ls_weighting_scheme sigma
_refine_ls_wR_factor_gt 0.0476
_refine_ls_wR_factor_ref 0.0481
_reflns_number_gt 5970
_reflns_number_total 7257
_reflns_threshold_expression >2sigma(I)
_cod_data_source_file ic202253v_si_002_1.cif
_cod_data_source_block mjr01
_cod_depositor_comments
;
The following automatic conversions were performed:

'_atom_sites_solution_primary' value 'direct methods' was changed to
'direct'.

'_atom_sites_solution_secondary' value 'Difference Fourier map' was
changed to 'difmap'.

'_atom_sites_solution_hydrogens' value 'Difference Fourier map' was
changed to 'difmap'.

Automatic conversion script
Id: cif_fix_values 6452 2018-10-05 10:23:21Z andrius 
;
_cod_original_cell_volume 874.69(7)
_cod_database_code 4328340

loop_
_symmetry_equiv_pos_as_xyz
'x, y, z'
'-x, y+1/2, -z+1/2'
'-x, -y, -z'
'x, -y-1/2, z-1/2'

loop_
_atom_site_label
_atom_site_type_symbol
_atom_site_fract_x
_atom_site_fract_y
_atom_site_fract_z
_atom_site_U_iso_or_equiv
_atom_site_adp_type
_atom_site_occupancy
_atom_site_symmetry_multiplicity
_atom_site_calc_flag
_atom_site_refinement_flags
Fe1 Fe 0.0000 0.5000 0.5000 0.00675(2) Uani 1 2 d S
F1 F 0.38026(5) 0.63513(3) 0.72408(5) 0.01495(7) Uani 1 1 d .
F2 F 0.32093(5) 0.67402(3) 0.93685(4) 0.01499(7) Uani 1 1 d .
O1 O 0.10993(5) 0.69575(4) 0.70165(5) 0.01066(7) Uani 1 1 d .
O2 O 0.23604(5) 0.50283(4) 0.81699(5) 0.01098(7) Uani 1 1 d .
N1 N 0.15871(6) 0.43967(4) 0.68597(6) 0.00855(7) Uani 1 1 d .
N2 N 0.01645(6) 0.65609(4) 0.55691(6) 0.00849(7) Uani 1 1 d .
N3 N 0.17090(6) 0.52552(4) 0.41712(6) 0.00971(8) Uani 1 1 d .
B1 B 0.26278(8) 0.62609(6) 0.79225(8) 0.01055(10) Uani 1 1 d .
C1 C 0.18107(7) 0.32959(5) 0.69248(7) 0.00905(8) Uani 1 1 d .
C2 C 0.07486(7) 0.27210(5) 0.54695(7) 0.00921(8) Uani 1 1 d .
C3 C 0.30183(7) 0.26545(5) 0.82597(7) 0.01215(9) Uani 1 1 d .
C4 C 0.07379(8) 0.14557(5) 0.52787(8) 0.01284(10) Uani 1 1 d .
C5 C 0.26725(7) 0.55165(5) 0.36649(7) 0.01085(9) Uani 1 1 d .
C6 C 0.39120(8) 0.58406(6) 0.30339(8) 0.01524(11) Uani 1 1 d .
H3A H 0.3588(11) 0.3187(9) 0.9077(12) 0.025(2) Uiso 1 1 d .
H3B H 0.3830(11) 0.2277(8) 0.7949(11) 0.023(2) Uiso 1 1 d .
H3C H 0.2446(11) 0.2050(8) 0.8588(11) 0.019(2) Uiso 1 1 d .
H4A H 0.0210(12) 0.1077(9) 0.5891(12) 0.030(3) Uiso 1 1 d .
H4B H 0.1889(12) 0.1152(8) 0.5636(12) 0.026(2) Uiso 1 1 d .
H4C H 0.0148(12) 0.1257(9) 0.4248(13) 0.029(3) Uiso 1 1 d .
H6A H 0.4611(13) 0.6386(10) 0.3681(13) 0.035(3) Uiso 1 1 d .
H6B H 0.3335(12) 0.6154(9) 0.2047(12) 0.026(2) Uiso 1 1 d .
H6C H 0.4602(12) 0.5177(9) 0.3040(12) 0.027(2) Uiso 1 1 d .

loop_
_atom_site_aniso_label
_atom_site_aniso_U_11
_atom_site_aniso_U_22
_atom_site_aniso_U_33
_atom_site_aniso_U_23
_atom_site_aniso_U_13
_atom_site_aniso_U_12
Fe1 0.00744(4) 0.00516(4) 0.00809(4) 0.00044(4) 0.00352(3) 0.00026(3)
F1 0.01307(16) 0.01307(16) 0.02175(19) 0.00057(14) 0.01008(15) -0.00143(12)
F2 0.01693(17) 0.01275(17) 0.01168(17) -0.00304(13) 0.00162(14) -0.00220(12)
O1 0.01203(17) 0.00904(16) 0.00959(17) -0.00201(14) 0.00277(15) 0.00010(13)
O2 0.01351(16) 0.00848(16) 0.00921(16) -0.00076(15) 0.00251(14) -0.00204(14)
N1 0.00861(18) 0.00782(18) 0.00945(19) -0.00037(15) 0.00377(16) -0.00079(13)
N2 0.00889(18) 0.00757(17) 0.00956(19) -0.00080(15) 0.00418(16) -0.00053(13)
N3 0.01064(18) 0.00789(17) 0.0105(2) 0.00039(15) 0.00396(16) 0.00048(13)
B1 0.0105(2) 0.0093(2) 0.0115(3) -0.0010(2) 0.0039(2) -0.00143(18)
C1 0.0089(2) 0.0079(2) 0.0114(2) 0.00148(17) 0.00510(18) 0.00057(15)
C2 0.0103(2) 0.0072(2) 0.0116(2) 0.00066(17) 0.00582(18) 0.00071(15)
C3 0.0112(2) 0.0110(2) 0.0140(2) 0.00317(19) 0.0046(2) 0.00232(17)
C4 0.0170(3) 0.0071(2) 0.0158(3) 0.00040(19) 0.0079(2) 0.00119(17)
C5 0.0114(2) 0.0089(2) 0.0125(2) 0.00030(18) 0.00496(19) 0.00079(16)
C6 0.0148(3) 0.0143(3) 0.0213(3) 0.0021(2) 0.0122(2) 0.00020(19)

loop_
_atom_type_symbol
_atom_type_description
_atom_type_scat_dispersion_real
_atom_type_scat_dispersion_imag
_atom_type_scat_source
C C 0.0033 0.0016 'International Tables Vol C Tables 4.2.6.8 and 6.1.1.4'
H H 0.0000 0.0000 'International Tables Vol C Tables 4.2.6.8 and 6.1.1.4'
B B 0.0013 0.0007 'International Tables Vol C Tables 4.2.6.8 and 6.1.1.4'
N N 0.0061 0.0033 'International Tables Vol C Tables 4.2.6.8 and 6.1.1.4'
O O 0.0106 0.0060 'International Tables Vol C Tables 4.2.6.8 and 6.1.1.4'
F F 0.0171 0.0103 'International Tables Vol C Tables 4.2.6.8 and 6.1.1.4'
Fe Fe 0.3463 0.8444 'International Tables Vol C Tables 4.2.6.8 and 6.1.1.4'

loop_
_geom_angle_atom_site_label_1
_geom_angle_atom_site_label_2
_geom_angle_atom_site_label_3
_geom_angle
_geom_angle_site_symmetry_1
_geom_angle_site_symmetry_3
N1 Fe1 N2 98.55(2) . .
N1 Fe1 N1 180.0 . 3_566
N2 Fe1 N1 81.45(2) . 3_566
N1 Fe1 N2 81.45(2) . 3_566
N2 Fe1 N2 180.0 . 3_566
N1 Fe1 N2 98.55(2) 3_566 3_566
N1 Fe1 N3 92.58(2) . .
N2 Fe1 N3 88.942(19) . .
N1 Fe1 N3 87.42(2) 3_566 .
N2 Fe1 N3 91.057(18) 3_566 .
N1 Fe1 N3 87.42(2) . 3_566
N2 Fe1 N3 91.059(18) . 3_566
N1 Fe1 N3 92.58(2) 3_566 3_566
N2 Fe1 N3 88.942(18) 3_566 3_566
N3 Fe1 N3 180.0 . 3_566
N2 O1 B1 115.46(4) . .
N1 O2 B1 115.43(4) . .
C1 N1 O2 118.69(5) . .
C1 N1 Fe1 116.96(4) . .
O2 N1 Fe1 123.96(4) . .
C2 N2 O1 118.89(5) 3_566 .
C2 N2 Fe1 116.93(4) 3_566 .
O1 N2 Fe1 124.06(4) . .
C5 N3 Fe1 173.28(5) . .
F2 B1 F1 112.14(5) . .
F2 B1 O2 104.86(5) . .
F1 B1 O2 109.17(5) . .
F2 B1 O1 104.14(5) . .
F1 B1 O1 109.10(5) . .
O2 B1 O1 117.34(5) . .
N1 C1 C2 112.25(5) . .
N1 C1 C3 125.55(5) . .
C2 C1 C3 122.17(5) . .
N2 C2 C1 112.38(5) 3_566 .
N2 C2 C4 125.27(5) 3_566 .
C1 C2 C4 122.34(5) . .
C1 C3 H3A 108.8(6) . .
C1 C3 H3B 108.9(6) . .
H3A C3 H3B 109.6(7) . .
C1 C3 H3C 111.2(6) . .
H3A C3 H3C 112.1(7) . .
H3B C3 H3C 106.2(7) . .
C2 C4 H4A 111.3(6) . .
C2 C4 H4B 111.1(6) . .
H4A C4 H4B 105.9(8) . .
C2 C4 H4C 110.3(7) . .
H4A C4 H4C 108.4(8) . .
H4B C4 H4C 109.5(8) . .
N3 C5 C6 179.35(7) . .
C5 C6 H6A 107.4(6) . .
C5 C6 H6B 108.5(5) . .
H6A C6 H6B 110.0(9) . .
C5 C6 H6C 109.3(5) . .
H6A C6 H6C 107.9(8) . .
H6B C6 H6C 113.6(8) . .

loop_
_geom_bond_atom_site_label_1
_geom_bond_atom_site_label_2
_geom_bond_distance
_geom_bond_site_symmetry_2
Fe1 N1 1.8918(5) .
Fe1 N2 1.8918(5) .
Fe1 N1 1.8918(5) 3_566
Fe1 N2 1.8918(5) 3_566
Fe1 N3 1.9387(4) .
Fe1 N3 1.9387(4) 3_566
F1 B1 1.3974(6) .
F2 B1 1.3771(8) .
O1 N2 1.3688(6) .
O1 B1 1.4997(8) .
O2 N1 1.3702(6) .
O2 B1 1.4918(8) .
N1 C1 1.2990(7) .
N2 C2 1.2976(7) 3_566
N3 C5 1.1477(7) .
C1 C2 1.4824(8) .
C1 C3 1.4870(8) .
C2 N2 1.2977(7) 3_566
C2 C4 1.4895(8) .
C3 H3A 0.963(10) .
C3 H3B 0.963(8) .
C3 H3C 0.979(9) .
C4 H4A 0.969(9) .
C4 H4B 0.980(10) .
C4 H4C 0.934(11) .
C5 C6 1.4595(7) .
C6 H6A 0.925(12) .
C6 H6B 0.943(11) .
C6 H6C 0.975(10) .
